data_4508063
loop_
_publ_author_name
'Pang, Xue'
'Zhao, Xiao Ran'
'Wang, Hui'
'Sun, Hao-Ling'
'Jin, Wei Jun'

_publ_section_title
;
 Modulating Crystal Packing and Magnetic Properties of Nitroxide Free
 Radicals by Halogen Bonding
;
_journal_issue 8
_journal_name_full 'Crystal Growth &amp; Design'
_journal_page_first 3739
_journal_paper_doi 10.1021/cg400776x
_journal_volume 13
_journal_year 2013
_chemical_absolute_configuration unk
_chemical_formula_sum 'C16 H22 N O3'
_chemical_formula_weight 276.35
_chemical_name_systematic
; 
 ? 
;
_space_group_IT_number 4
_symmetry_cell_setting monoclinic
_symmetry_space_group_name_Hall 'P 2yb'
_symmetry_space_group_name_H-M 'P 1 21 1'
_atom_sites_solution_hydrogens geom
_atom_sites_solution_primary direct
_atom_sites_solution_secondary difmap
_audit_creation_method SHELXL-97
_cell_angle_alpha 90.00
_cell_angle_beta 93.0910(10)
_cell_angle_gamma 90.00
_cell_formula_units_Z 8
_cell_length_a 6.1278(4)
_cell_length_b 21.8261(13)
_cell_length_c 23.2860(13)
_cell_measurement_reflns_used 4185
_cell_measurement_temperature 296(2)
_cell_measurement_theta_max 22.46
_cell_measurement_theta_min 2.93
_cell_volume 3109.9(3)
_computing_cell_refinement 'Bruker SMART'
_computing_data_collection 'Bruker SMART'
_computing_data_reduction 'Bruker SAINT'
_computing_molecular_graphics 'Bruker SHELXTL'
_computing_publication_material 'Bruker SHELXTL'
_computing_structure_refinement 'SHELXL-97 (Sheldrick, 2008)'
_computing_structure_solution 'SHELXS-97 (Sheldrick, 2008)'
_diffrn_ambient_temperature 296(2)
_diffrn_measured_fraction_theta_full 0.998
_diffrn_measured_fraction_theta_max 0.998
_diffrn_measurement_device_type 'CCD area detector'
_diffrn_measurement_method 'phi and omega scans'
_diffrn_radiation_monochromator graphite
_diffrn_radiation_source 'fine-focus sealed tube'
_diffrn_radiation_type MoK\a
_diffrn_radiation_wavelength 0.71073
_diffrn_reflns_av_R_equivalents 0.0246
_diffrn_reflns_av_unetI/netI 0.0275
_diffrn_reflns_limit_h_max 7
_diffrn_reflns_limit_h_min -7
_diffrn_reflns_limit_k_max 24
_diffrn_reflns_limit_k_min -25
_diffrn_reflns_limit_l_max 16
_diffrn_reflns_limit_l_min -27
_diffrn_reflns_number 15184
_diffrn_reflns_theta_full 25.00
_diffrn_reflns_theta_max 25.00
_diffrn_reflns_theta_min 1.98
_exptl_absorpt_coefficient_mu 0.081
_exptl_absorpt_correction_T_max 0.9840
_exptl_absorpt_correction_T_min 0.9645
_exptl_absorpt_correction_type multi-scan
_exptl_absorpt_process_details SADABS
_exptl_crystal_colour Orange
_exptl_crystal_density_diffrn 1.180
_exptl_crystal_density_method 'not measured'
_exptl_crystal_description prism
_exptl_crystal_F_000 1192
_exptl_crystal_size_max 0.45
_exptl_crystal_size_mid 0.32
_exptl_crystal_size_min 0.20
_refine_diff_density_max 0.475
_refine_diff_density_min -0.310
_refine_diff_density_rms 0.033
_refine_ls_extinction_method none
_refine_ls_goodness_of_fit_ref 1.041
_refine_ls_hydrogen_treatment constr
_refine_ls_matrix_type full
_refine_ls_number_parameters 737
_refine_ls_number_reflns 5619
_refine_ls_number_restraints 73
_refine_ls_restrained_S_all 1.163
_refine_ls_R_factor_all 0.0707
_refine_ls_R_factor_gt 0.0526
_refine_ls_shift/su_max 0.000
_refine_ls_shift/su_mean 0.000
_refine_ls_structure_factor_coef Fsqd
_refine_ls_weighting_details 'calc w=1/[\s^2^(Fo^2^)+(0.0769P)^2^+0.7221P] where P=(Fo^2^+2Fc^2^)/3'
_refine_ls_weighting_scheme calc
_refine_ls_wR_factor_gt 0.1377
_refine_ls_wR_factor_ref 0.1516
_reflns_number_gt 4249
_reflns_number_total 5619
_reflns_threshold_expression >2sigma(I)
_cod_data_source_file cg400776x_si_002.cif
_cod_data_source_block 1
_cod_depositor_comments
;
The following automatic conversions were performed:

'_symmetry_cell_setting' value 'Monoclinic' changed to 'monoclinic'
according to /home/saulius/struct/CIF-dictionaries/cif_core.dic
dictionary named 'cif_core.dic' version 2.4.2 from
2011-04-26.

'_exptl_absorpt_correction_type' value 'Multi-scan'
changed to 'multi-scan' according to
/home/saulius/struct/CIF-dictionaries/cif_core.dic dictionary named
'cif_core.dic' version 2.4.2 from 2011-04-26.

Automatic conversion script
Id: cif_fix_values 1891 2012-01-12 08:04:46Z andrius 
;
_cod_original_sg_symbol_H-M P2(1)
_cod_database_code 4508063

loop_
_symmetry_equiv_pos_as_xyz
'x, y, z'
'-x, y+1/2, -z'

loop_
_atom_site_label
_atom_site_type_symbol
_atom_site_fract_x
_atom_site_fract_y
_atom_site_fract_z
_atom_site_U_iso_or_equiv
_atom_site_adp_type
_atom_site_occupancy
_atom_site_symmetry_multiplicity
_atom_site_calc_flag
_atom_site_refinement_flags
C1 C 0.3087(9) 1.0981(3) 1.0731(2) 0.0693(14) Uani 1 1 d .
H1 H 0.4429 1.0782 1.0730 0.083 Uiso 1 1 calc R
C2 C 0.2843(12) 1.1477(3) 1.1085(3) 0.0861(18) Uani 1 1 d .
H2 H 0.4018 1.1613 1.1321 0.103 Uiso 1 1 calc R
C3 C 0.0865(13) 1.1775(3) 1.1091(3) 0.090(2) Uani 1 1 d .
H3 H 0.0699 1.2115 1.1326 0.108 Uiso 1 1 calc R
C4 C -0.0837(12) 1.1568(3) 1.0749(3) 0.091(2) Uani 1 1 d .
H4 H -0.2177 1.1768 1.0754 0.109 Uiso 1 1 calc R
C5 C -0.0623(10) 1.1068(3) 1.0396(3) 0.0820(17) Uani 1 1 d .
H5 H -0.1820 1.0929 1.0170 0.098 Uiso 1 1 calc R
C6 C 0.1355(8) 1.0775(3) 1.0377(2) 0.0582(13) Uani 1 1 d .
C7 C 0.1575(8) 1.0265(3) 0.9982(2) 0.0668(15) Uani 1 1 d .
C8 C 0.3954(8) 0.9483(3) 0.9635(2) 0.0604(13) Uani 1 1 d .
H8 H 0.2610 0.9261 0.9520 0.072 Uiso 1 1 calc R
C9 C 0.5004(8) 0.9728(2) 0.9120(2) 0.0610(14) Uani 1 1 d .
H9A H 0.6249 0.9977 0.9247 0.073 Uiso 1 1 calc R
H9B H 0.3970 0.9991 0.8908 0.073 Uiso 1 1 calc R
C10 C 0.5769(9) 0.9234(3) 0.8718(2) 0.0591(13) Uani 1 1 d .
C11 C 0.3846(10) 0.8945(3) 0.8362(3) 0.0845(19) Uani 1 1 d .
H11A H 0.4341 0.8584 0.8172 0.127 Uiso 1 1 calc R
H11B H 0.3285 0.9234 0.8081 0.127 Uiso 1 1 calc R
H11C H 0.2713 0.8835 0.8612 0.127 Uiso 1 1 calc R
C12 C 0.7392(10) 0.9507(3) 0.8312(3) 0.0791(18) Uani 1 1 d .
H12A H 0.8663 0.9650 0.8531 0.119 Uiso 1 1 calc R
H12B H 0.6718 0.9843 0.8104 0.119 Uiso 1 1 calc R
H12C H 0.7814 0.9199 0.8045 0.119 Uiso 1 1 calc R
C13 C 0.6287(9) 0.8526(3) 0.9630(2) 0.0651(14) Uani 1 1 d .
C14 C 0.4545(11) 0.8037(3) 0.9545(3) 0.091(2) Uani 1 1 d .
H14A H 0.3221 0.8220 0.9386 0.136 Uiso 1 1 calc R
H14B H 0.4277 0.7853 0.9909 0.136 Uiso 1 1 calc R
H14C H 0.5033 0.7730 0.9287 0.136 Uiso 1 1 calc R
C15 C 0.8318(10) 0.8254(3) 0.9950(3) 0.091(2) Uani 1 1 d .
H15A H 0.8801 0.7901 0.9745 0.136 Uiso 1 1 calc R
H15B H 0.7961 0.8135 1.0330 0.136 Uiso 1 1 calc R
H15C H 0.9463 0.8554 0.9974 0.136 Uiso 1 1 calc R
C16 C 0.5495(9) 0.9078(3) 0.9971(2) 0.0669(14) Uani 1 1 d .
H16A H 0.4784 0.8930 1.0306 0.080 Uiso 1 1 calc R
H16B H 0.6755 0.9318 1.0105 0.080 Uiso 1 1 calc R
C17 C 0.7267(8) 1.1117(2) 0.5498(2) 0.0590(13) Uani 1 1 d .
H17 H 0.8617 1.1058 0.5342 0.071 Uiso 1 1 calc R
C18 C 0.6883(9) 1.1642(2) 0.5817(2) 0.0680(14) Uani 1 1 d .
H18 H 0.7982 1.1932 0.5877 0.082 Uiso 1 1 calc R
C19 C 0.4896(10) 1.1731(3) 0.6042(2) 0.0712(16) Uani 1 1 d .
H19 H 0.4642 1.2084 0.6252 0.085 Uiso 1 1 calc R
C20 C 0.3285(9) 1.1306(3) 0.5961(3) 0.0759(16) Uani 1 1 d .
H20 H 0.1932 1.1371 0.6113 0.091 Uiso 1 1 calc R
C21 C 0.3650(8) 1.0778(3) 0.5653(2) 0.0662(13) Uani 1 1 d .
H21 H 0.2555 1.0485 0.5607 0.079 Uiso 1 1 calc R
C22 C 0.5635(7) 1.0685(2) 0.54136(19) 0.0479(11) Uani 1 1 d .
C23 C 0.5961(7) 1.0125(3) 0.5076(2) 0.0596(13) Uani 1 1 d .
C24 C 0.8366(7) 0.9571(2) 0.4486(2) 0.0514(11) Uani 1 1 d .
H24 H 0.7034 0.9389 0.4308 0.062 Uiso 1 1 calc R
C25 C 0.9811(8) 0.9808(2) 0.4037(2) 0.0585(13) Uani 1 1 d .
H25A H 1.1062 1.0012 0.4225 0.070 Uiso 1 1 calc R
H25B H 0.9010 1.0111 0.3805 0.070 Uiso 1 1 calc R
C26 C 1.0622(8) 0.9313(2) 0.3644(2) 0.0515(12) Uani 1 1 d .
C27 C 0.8792(9) 0.9079(3) 0.3228(2) 0.0762(17) Uani 1 1 d .
H27A H 0.8351 0.9400 0.2964 0.114 Uiso 1 1 calc R
H27B H 0.7566 0.8956 0.3440 0.114 Uiso 1 1 calc R
H27C H 0.9309 0.8736 0.3017 0.114 Uiso 1 1 calc R
C28 C 1.2510(10) 0.9553(3) 0.3317(3) 0.0755(17) Uani 1 1 d .
H28A H 1.3710 0.9652 0.3583 0.113 Uiso 1 1 calc R
H28B H 1.2057 0.9914 0.3107 0.113 Uiso 1 1 calc R
H28C H 1.2960 0.9246 0.3053 0.113 Uiso 1 1 calc R
C29 C 1.0466(7) 0.8562(2) 0.4533(2) 0.0528(12) Uani 1 1 d .
C30 C 0.8643(9) 0.8106(3) 0.4367(3) 0.0767(17) Uani 1 1 d .
H30A H 0.7423 0.8321 0.4188 0.115 Uiso 1 1 calc R
H30B H 0.8192 0.7902 0.4706 0.115 Uiso 1 1 calc R
H30C H 0.9172 0.7809 0.4104 0.115 Uiso 1 1 calc R
C31 C 1.2251(9) 0.8246(3) 0.4904(2) 0.0688(15) Uani 1 1 d .
H31A H 1.2833 0.7911 0.4694 0.103 Uiso 1 1 calc R
H31B H 1.1649 0.8095 0.5248 0.103 Uiso 1 1 calc R
H31C H 1.3396 0.8534 0.5002 0.103 Uiso 1 1 calc R
C32 C 0.9605(8) 0.9109(2) 0.4862(2) 0.0539(12) Uani 1 1 d .
H32A H 0.8649 0.8960 0.5150 0.065 Uiso 1 1 calc R
H32B H 1.0829 0.9314 0.5062 0.065 Uiso 1 1 calc R
C33 C 0.9193(9) 0.0141(3) 0.6778(2) 0.0674(14) Uani 1 1 d .
H33 H 0.7834 0.0329 0.6788 0.081 Uiso 1 1 calc R
C34 C 0.9480(12) -0.0365(3) 0.6429(3) 0.0866(18) Uani 1 1 d .
H34 H 0.8320 -0.0509 0.6192 0.104 Uiso 1 1 calc R
C35 C 1.1472(13) -0.0655(3) 0.6432(3) 0.088(2) Uani 1 1 d .
H35 H 1.1640 -0.1005 0.6210 0.106 Uiso 1 1 calc R
C36 C 1.3179(13) -0.0434(3) 0.6755(3) 0.093(2) Uani 1 1 d .
H36 H 1.4533 -0.0626 0.6750 0.112 Uiso 1 1 calc R
C37 C 1.2929(10) 0.0069(3) 0.7091(3) 0.0825(17) Uani 1 1 d .
H37 H 1.4122 0.0219 0.7311 0.099 Uiso 1 1 calc R
C38 C 1.0945(8) 0.0360(2) 0.7109(2) 0.0558(13) Uani 1 1 d .
C39 C 1.0743(8) 0.0893(3) 0.7503(3) 0.0703(16) Uani 1 1 d .
C40 C 0.8382(8) 0.1634(3) 0.7877(2) 0.0572(13) Uani 1 1 d .
H40 H 0.9742 0.1840 0.8006 0.069 Uiso 1 1 calc R
C41 C 0.7212(8) 0.1393(2) 0.8382(2) 0.0571(13) Uani 1 1 d .
H41A H 0.8169 0.1112 0.8597 0.069 Uiso 1 1 calc R
H41B H 0.5934 0.1165 0.8241 0.069 Uiso 1 1 calc R
C42 C 0.6492(8) 0.1899(3) 0.8785(2) 0.0562(13) Uani 1 1 d .
C43 C 0.8426(9) 0.2160(3) 0.9143(2) 0.0761(17) Uani 1 1 d .
H43A H 0.9567 0.2268 0.8895 0.114 Uiso 1 1 calc R
H43B H 0.8961 0.1858 0.9416 0.114 Uiso 1 1 calc R
H43C H 0.7972 0.2518 0.9344 0.114 Uiso 1 1 calc R
C44 C 0.4803(10) 0.1631(3) 0.9174(3) 0.0746(17) Uani 1 1 d .
H44A H 0.4310 0.1944 0.9426 0.112 Uiso 1 1 calc R
H44B H 0.5454 0.1303 0.9399 0.112 Uiso 1 1 calc R
H44C H 0.3583 0.1476 0.8942 0.112 Uiso 1 1 calc R
C45 C 0.6159(8) 0.2607(3) 0.7878(2) 0.0627(14) Uani 1 1 d .
C46 C 0.7987(11) 0.3085(3) 0.7984(3) 0.095(2) Uani 1 1 d .
H46A H 0.7512 0.3394 0.8243 0.143 Uiso 1 1 calc R
H46B H 0.8317 0.3272 0.7626 0.143 Uiso 1 1 calc R
H46C H 0.9272 0.2887 0.8150 0.143 Uiso 1 1 calc R
C47 C 0.4224(11) 0.2899(3) 0.7545(3) 0.095(2) Uani 1 1 d .
H47A H 0.3032 0.2613 0.7516 0.142 Uiso 1 1 calc R
H47B H 0.4640 0.3008 0.7167 0.142 Uiso 1 1 calc R
H47C H 0.3778 0.3260 0.7743 0.142 Uiso 1 1 calc R
C48 C 0.6925(9) 0.2060(3) 0.7531(2) 0.0691(15) Uani 1 1 d .
H48A H 0.5656 0.1835 0.7379 0.083 Uiso 1 1 calc R
H48B H 0.7702 0.2211 0.7207 0.083 Uiso 1 1 calc R
C49 C 0.5601(8) 0.0063(3) 0.2006(2) 0.0658(14) Uani 1 1 d .
H49 H 0.4227 0.0128 0.2146 0.079 Uiso 1 1 calc R
C50 C 0.5986(10) -0.0452(3) 0.1674(3) 0.0847(19) Uani 1 1 d .
H50 H 0.4856 -0.0728 0.1591 0.102 Uiso 1 1 calc R
C51 C 0.7968(10) -0.0558(3) 0.1469(2) 0.0739(16) Uani 1 1 d .
H51 H 0.8206 -0.0907 0.1252 0.089 Uiso 1 1 calc R
C52 C 0.9620(10) -0.0151(3) 0.1582(2) 0.0744(15) Uani 1 1 d .
H52 H 1.0987 -0.0219 0.1439 0.089 Uiso 1 1 calc R
C53 C 0.9264(8) 0.0364(3) 0.1909(3) 0.0731(15) Uani 1 1 d .
H53 H 1.0396 0.0641 0.1985 0.088 Uiso 1 1 calc R
C54 C 0.7242(7) 0.0471(2) 0.2125(2) 0.0508(11) Uani 1 1 d .
C55 C 0.6922(8) 0.1022(3) 0.2484(3) 0.0676(15) Uani 1 1 d .
C56 C 0.4491(8) 0.1627(3) 0.3009(2) 0.0632(14) Uani 1 1 d .
H56 H 0.5832 0.1827 0.3161 0.076 Uiso 1 1 calc R
C57 C 0.3189(9) 0.1376(2) 0.3489(2) 0.0632(14) Uani 1 1 d .
H57A H 0.4090 0.1089 0.3714 0.076 Uiso 1 1 calc R
H57B H 0.1937 0.1153 0.3324 0.076 Uiso 1 1 calc R
C58 C 0.2394(8) 0.1876(3) 0.3886(2) 0.0573(13) Uani 1 1 d .
C59 C 0.4249(10) 0.2130(4) 0.4285(3) 0.090(2) Uani 1 1 d .
H59A H 0.5429 0.2262 0.4060 0.136 Uiso 1 1 calc R
H59B H 0.4759 0.1815 0.4548 0.136 Uiso 1 1 calc R
H59C H 0.3720 0.2471 0.4498 0.136 Uiso 1 1 calc R
C60 C 0.0613(11) 0.1605(3) 0.4250(3) 0.0829(18) Uani 1 1 d .
H60A H 0.0135 0.1911 0.4512 0.124 Uiso 1 1 calc R
H60B H 0.1194 0.1260 0.4464 0.124 Uiso 1 1 calc R
H60C H -0.0603 0.1475 0.4003 0.124 Uiso 1 1 calc R
C61 C 0.2237(8) 0.2598(2) 0.2984(2) 0.0590(13) Uani 1 1 d .
C62 C 0.4018(11) 0.3072(3) 0.3129(3) 0.089(2) Uani 1 1 d .
H62A H 0.3485 0.3369 0.3391 0.134 Uiso 1 1 calc R
H62B H 0.4408 0.3274 0.2783 0.134 Uiso 1 1 calc R
H62C H 0.5281 0.2871 0.3303 0.134 Uiso 1 1 calc R
C63 C 0.0359(11) 0.2895(3) 0.2633(3) 0.089(2) Uani 1 1 d .
H63A H -0.0821 0.2608 0.2580 0.134 Uiso 1 1 calc R
H63B H 0.0847 0.3016 0.2265 0.134 Uiso 1 1 calc R
H63C H -0.0136 0.3249 0.2833 0.134 Uiso 1 1 calc R
C64 C 0.3124(8) 0.2055(3) 0.2650(2) 0.0597(13) Uani 1 1 d .
H64A H 0.1901 0.1831 0.2472 0.072 Uiso 1 1 calc R
H64B H 0.3985 0.2212 0.2345 0.072 Uiso 1 1 calc R
N1 N 0.6961(7) 0.8751(2) 0.9060(2) 0.0630(12) Uani 1 1 d .
N2 N 1.1481(6) 0.87845(19) 0.40022(18) 0.0500(10) Uani 1 1 d .
N3 N 0.5415(6) 0.2397(2) 0.84387(19) 0.0581(11) Uani 1 1 d .
N4 N 0.1366(6) 0.23744(19) 0.35304(18) 0.0534(10) Uani 1 1 d .
O1 O 0.0181(7) 1.0117(3) 0.9619(2) 0.1245(19) Uani 1 1 d U
O2 O 0.3488(5) 0.99887(19) 1.00240(16) 0.0739(11) Uani 1 1 d U
O3 O 0.8100(8) 0.8372(2) 0.8777(2) 0.0963(15) Uani 1 1 d U
O4 O 0.4718(7) 0.9698(2) 0.5054(2) 0.1128(17) Uani 1 1 d U
O5 O 0.7840(5) 1.01059(17) 0.48335(16) 0.0634(10) Uani 1 1 d U
O6 O 1.2630(7) 0.8389(2) 0.37419(19) 0.0807(13) Uani 1 1 d U
O7 O 1.2158(7) 0.1047(3) 0.7835(3) 0.154(3) Uani 1 1 d U
O8 O 0.8825(6) 0.11293(19) 0.74959(16) 0.0763(12) Uani 1 1 d U
O9 O 0.4335(8) 0.2786(2) 0.8721(2) 0.0946(15) Uani 1 1 d U
O10 O 0.8266(8) 0.1362(3) 0.2606(4) 0.202(4) Uani 1 1 d U
O11 O 0.4995(5) 0.10947(18) 0.26539(18) 0.0778(12) Uani 1 1 d U
O12 O 0.0176(7) 0.2746(2) 0.37949(19) 0.0858(13) Uani 1 1 d U

loop_
_atom_site_aniso_label
_atom_site_aniso_U_11
_atom_site_aniso_U_22
_atom_site_aniso_U_33
_atom_site_aniso_U_23
_atom_site_aniso_U_13
_atom_site_aniso_U_12
C1 0.074(3) 0.068(4) 0.067(3) -0.010(3) 0.016(3) 0.002(3)
C2 0.105(5) 0.080(4) 0.074(4) -0.025(3) 0.014(3) -0.008(4)
C3 0.141(6) 0.062(4) 0.069(4) -0.009(3) 0.018(4) 0.024(4)
C4 0.109(5) 0.083(5) 0.082(4) 0.002(4) 0.017(4) 0.044(4)
C5 0.082(4) 0.083(4) 0.080(4) -0.007(3) -0.001(3) 0.028(3)
C6 0.066(3) 0.057(3) 0.052(3) -0.003(2) 0.008(2) 0.010(2)
C7 0.056(3) 0.072(4) 0.072(3) -0.021(3) -0.002(3) 0.005(3)
C8 0.061(3) 0.058(3) 0.063(3) -0.016(3) 0.006(2) 0.004(2)
C9 0.063(3) 0.054(3) 0.065(3) -0.005(3) -0.005(2) 0.009(2)
C10 0.073(3) 0.053(3) 0.052(3) -0.002(2) 0.007(2) -0.002(2)
C11 0.096(4) 0.094(5) 0.064(4) -0.023(3) 0.005(3) -0.013(4)
C12 0.095(4) 0.078(4) 0.066(4) 0.017(3) 0.017(3) -0.001(3)
C13 0.076(3) 0.059(3) 0.062(3) 0.010(3) 0.023(3) 0.009(3)
C14 0.104(5) 0.058(4) 0.115(5) 0.013(4) 0.042(4) -0.002(3)
C15 0.096(4) 0.090(5) 0.089(4) 0.029(4) 0.026(4) 0.029(4)
C16 0.078(3) 0.072(4) 0.052(3) 0.004(3) 0.014(2) 0.016(3)
C17 0.053(3) 0.051(3) 0.074(3) -0.003(3) 0.004(2) 0.005(2)
C18 0.076(3) 0.043(3) 0.083(4) -0.007(3) -0.005(3) -0.001(3)
C19 0.091(4) 0.058(3) 0.064(3) -0.012(3) -0.004(3) 0.026(3)
C20 0.070(3) 0.081(4) 0.078(4) -0.010(3) 0.016(3) 0.026(3)
C21 0.061(3) 0.065(3) 0.074(3) -0.007(3) 0.015(2) 0.000(2)
C22 0.050(2) 0.046(3) 0.048(2) -0.002(2) 0.0026(19) 0.003(2)
C23 0.042(2) 0.063(3) 0.075(3) -0.017(3) 0.008(2) -0.005(2)
C24 0.053(2) 0.042(3) 0.059(3) -0.015(2) 0.005(2) 0.002(2)
C25 0.065(3) 0.050(3) 0.061(3) -0.005(2) 0.005(2) 0.008(2)
C26 0.055(3) 0.049(3) 0.051(3) -0.002(2) 0.005(2) 0.006(2)
C27 0.081(4) 0.086(4) 0.060(3) -0.012(3) -0.008(3) 0.015(3)
C28 0.087(4) 0.073(4) 0.068(4) 0.010(3) 0.020(3) 0.002(3)
C29 0.052(2) 0.046(3) 0.060(3) 0.001(2) 0.007(2) 0.000(2)
C30 0.071(3) 0.053(3) 0.107(5) -0.010(3) 0.013(3) -0.016(3)
C31 0.077(3) 0.058(3) 0.071(4) 0.010(3) 0.003(3) 0.004(3)
C32 0.054(3) 0.055(3) 0.053(3) -0.004(2) 0.010(2) -0.006(2)
C33 0.068(3) 0.073(4) 0.061(3) -0.012(3) 0.009(2) 0.003(3)
C34 0.109(5) 0.084(4) 0.067(4) -0.021(3) 0.003(3) -0.007(4)
C35 0.135(6) 0.060(4) 0.073(4) -0.004(3) 0.032(4) 0.025(4)
C36 0.117(5) 0.083(5) 0.081(4) -0.005(4) 0.004(4) 0.048(4)
C37 0.082(4) 0.084(4) 0.080(4) -0.013(3) -0.004(3) 0.036(3)
C38 0.061(3) 0.058(3) 0.049(3) -0.001(2) 0.005(2) 0.012(2)
C39 0.048(3) 0.080(4) 0.082(4) -0.027(3) -0.006(3) 0.010(3)
C40 0.057(3) 0.058(3) 0.056(3) -0.012(3) -0.003(2) 0.008(2)
C41 0.061(3) 0.046(3) 0.064(3) 0.002(2) -0.005(2) 0.004(2)
C42 0.059(3) 0.059(3) 0.050(3) 0.001(3) 0.002(2) 0.001(2)
C43 0.076(3) 0.088(4) 0.063(3) -0.016(3) -0.003(3) -0.005(3)
C44 0.081(4) 0.079(4) 0.065(4) 0.007(3) 0.012(3) -0.004(3)
C45 0.065(3) 0.056(3) 0.069(3) 0.012(3) 0.019(2) 0.012(3)
C46 0.095(4) 0.064(4) 0.130(6) 0.022(4) 0.037(4) 0.004(4)
C47 0.099(4) 0.098(5) 0.087(4) 0.025(4) 0.005(4) 0.043(4)
C48 0.071(3) 0.085(4) 0.052(3) 0.001(3) 0.011(2) 0.019(3)
C49 0.055(3) 0.067(4) 0.077(4) -0.017(3) 0.013(2) -0.006(3)
C50 0.078(4) 0.062(4) 0.113(5) -0.026(4) -0.003(3) -0.009(3)
C51 0.084(4) 0.071(4) 0.067(4) -0.015(3) -0.001(3) 0.019(3)
C52 0.075(3) 0.073(4) 0.078(4) -0.012(3) 0.024(3) 0.013(3)
C53 0.055(3) 0.069(4) 0.096(4) -0.017(3) 0.019(3) -0.006(3)
C54 0.050(2) 0.050(3) 0.053(3) 0.004(2) 0.008(2) 0.002(2)
C55 0.045(2) 0.066(3) 0.093(4) -0.030(3) 0.011(2) -0.020(3)
C56 0.050(3) 0.066(3) 0.074(3) -0.028(3) 0.013(2) -0.005(2)
C57 0.071(3) 0.047(3) 0.072(4) 0.002(3) 0.007(3) 0.005(2)
C58 0.067(3) 0.054(3) 0.052(3) -0.001(2) 0.008(2) 0.002(2)
C59 0.088(4) 0.116(6) 0.066(4) -0.018(4) -0.014(3) 0.006(4)
C60 0.109(5) 0.066(4) 0.077(4) 0.009(3) 0.031(3) 0.000(4)
C61 0.074(3) 0.048(3) 0.056(3) 0.002(2) 0.021(2) -0.008(2)
C62 0.113(5) 0.056(4) 0.103(5) -0.013(3) 0.045(4) -0.033(3)
C63 0.121(5) 0.077(5) 0.070(4) 0.013(4) 0.018(4) 0.023(4)
C64 0.063(3) 0.060(3) 0.058(3) -0.014(3) 0.018(2) -0.010(3)
N1 0.077(3) 0.052(3) 0.063(3) 0.001(2) 0.026(2) 0.010(2)
N2 0.051(2) 0.048(2) 0.052(2) -0.004(2) 0.0043(17) 0.0070(18)
N3 0.061(2) 0.053(3) 0.062(3) -0.003(2) 0.018(2) 0.011(2)
N4 0.061(2) 0.047(2) 0.053(2) -0.005(2) 0.0172(18) 0.0005(19)
O1 0.076(3) 0.142(4) 0.151(4) -0.068(4) -0.031(3) 0.023(3)
O2 0.064(2) 0.085(3) 0.071(2) -0.031(2) -0.0059(17) 0.0190(19)
O3 0.131(3) 0.074(3) 0.090(3) 0.008(2) 0.056(3) 0.031(3)
O4 0.076(2) 0.092(3) 0.175(4) -0.062(3) 0.054(3) -0.033(2)
O5 0.0531(18) 0.054(2) 0.085(2) -0.0212(19) 0.0176(16) -0.0033(16)
O6 0.094(3) 0.074(3) 0.077(3) -0.002(2) 0.029(2) 0.034(2)
O7 0.073(3) 0.171(5) 0.212(5) -0.129(5) -0.039(3) 0.037(3)
O8 0.061(2) 0.083(3) 0.084(3) -0.040(2) -0.0085(18) 0.0227(19)
O9 0.110(3) 0.082(3) 0.095(3) -0.007(3) 0.040(3) 0.034(3)
O10 0.086(3) 0.196(6) 0.330(8) -0.193(6) 0.070(4) -0.050(4)
O11 0.0539(19) 0.074(3) 0.107(3) -0.049(2) 0.0183(19) -0.0073(18)
O12 0.110(3) 0.071(3) 0.081(3) 0.005(2) 0.043(2) 0.031(2)

loop_
_atom_type_symbol
_atom_type_description
_atom_type_scat_dispersion_real
_atom_type_scat_dispersion_imag
_atom_type_scat_source
C C 0.0033 0.0016 'International Tables Vol C Tables 4.2.6.8 and 6.1.1.4'
H H 0.0000 0.0000 'International Tables Vol C Tables 4.2.6.8 and 6.1.1.4'
N N 0.0061 0.0033 'International Tables Vol C Tables 4.2.6.8 and 6.1.1.4'
O O 0.0106 0.0060 'International Tables Vol C Tables 4.2.6.8 and 6.1.1.4'

loop_
_geom_angle_atom_site_label_1
_geom_angle_atom_site_label_2
_geom_angle_atom_site_label_3
_geom_angle
C2 C1 C6 120.6(6)
C2 C1 H1 119.7
C6 C1 H1 119.7
C1 C2 C3 120.2(6)
C1 C2 H2 119.9
C3 C2 H2 119.9
C4 C3 C2 119.1(6)
C4 C3 H3 120.4
C2 C3 H3 120.4
C3 C4 C5 121.4(6)
C3 C4 H4 119.3
C5 C4 H4 119.3
C6 C5 C4 120.1(6)
C6 C5 H5 119.9
C4 C5 H5 119.9
C5 C6 C1 118.6(5)
C5 C6 C7 119.3(5)
C1 C6 C7 122.1(5)
O1 C7 O2 121.3(5)
O1 C7 C6 124.0(5)
O2 C7 C6 114.6(4)
O2 C8 C16 105.2(4)
O2 C8 C9 109.5(4)
C16 C8 C9 110.3(4)
O2 C8 H8 110.6
C16 C8 H8 110.6
C9 C8 H8 110.6
C8 C9 C10 113.7(4)
C8 C9 H9A 108.8
C10 C9 H9A 108.8
C8 C9 H9B 108.8
C10 C9 H9B 108.8
H9A C9 H9B 107.7
N1 C10 C9 109.4(4)
N1 C10 C12 106.9(5)
C9 C10 C12 109.7(5)
N1 C10 C11 109.7(5)
C9 C10 C11 111.7(5)
C12 C10 C11 109.3(5)
C10 C11 H11A 109.5
C10 C11 H11B 109.5
H11A C11 H11B 109.5
C10 C11 H11C 109.5
H11A C11 H11C 109.5
H11B C11 H11C 109.5
C10 C12 H12A 109.5
C10 C12 H12B 109.5
H12A C12 H12B 109.5
C10 C12 H12C 109.5
H12A C12 H12C 109.5
H12B C12 H12C 109.5
N1 C13 C14 110.0(5)
N1 C13 C16 108.2(4)
C14 C13 C16 112.4(5)
N1 C13 C15 107.6(4)
C14 C13 C15 109.7(5)
C16 C13 C15 108.9(5)
C13 C14 H14A 109.5
C13 C14 H14B 109.5
H14A C14 H14B 109.5
C13 C14 H14C 109.5
H14A C14 H14C 109.5
H14B C14 H14C 109.5
C13 C15 H15A 109.5
C13 C15 H15B 109.5
H15A C15 H15B 109.5
C13 C15 H15C 109.5
H15A C15 H15C 109.5
H15B C15 H15C 109.5
C8 C16 C13 113.8(5)
C8 C16 H16A 108.8
C13 C16 H16A 108.8
C8 C16 H16B 108.8
C13 C16 H16B 108.8
H16A C16 H16B 107.7
C22 C17 C18 119.7(5)
C22 C17 H17 120.1
C18 C17 H17 120.1
C19 C18 C17 120.1(5)
C19 C18 H18 119.9
C17 C18 H18 119.9
C20 C19 C18 120.4(5)
C20 C19 H19 119.8
C18 C19 H19 119.8
C19 C20 C21 120.3(5)
C19 C20 H20 119.9
C21 C20 H20 119.9
C22 C21 C20 120.2(5)
C22 C21 H21 119.9
C20 C21 H21 119.9
C21 C22 C17 119.3(5)
C21 C22 C23 119.1(4)
C17 C22 C23 121.6(4)
O4 C23 O5 121.9(5)
O4 C23 C22 124.1(4)
O5 C23 C22 113.8(4)
O5 C24 C25 105.4(4)
O5 C24 C32 109.3(4)
C25 C24 C32 109.7(4)
O5 C24 H24 110.8
C25 C24 H24 110.8
C32 C24 H24 110.8
C24 C25 C26 113.6(4)
C24 C25 H25A 108.9
C26 C25 H25A 108.9
C24 C25 H25B 108.9
C26 C25 H25B 108.9
H25A C25 H25B 107.7
N2 C26 C28 106.9(4)
N2 C26 C25 109.3(4)
C28 C26 C25 109.9(5)
N2 C26 C27 108.7(4)
C28 C26 C27 110.5(5)
C25 C26 C27 111.5(4)
C26 C27 H27A 109.5
C26 C27 H27B 109.5
H27A C27 H27B 109.5
C26 C27 H27C 109.5
H27A C27 H27C 109.5
H27B C27 H27C 109.5
C26 C28 H28A 109.5
C26 C28 H28B 109.5
H28A C28 H28B 109.5
C26 C28 H28C 109.5
H28A C28 H28C 109.5
H28B C28 H28C 109.5
N2 C29 C31 107.3(4)
N2 C29 C32 109.3(4)
C31 C29 C32 109.1(4)
N2 C29 C30 109.4(4)
C31 C29 C30 110.0(5)
C32 C29 C30 111.6(4)
C29 C30 H30A 109.5
C29 C30 H30B 109.5
H30A C30 H30B 109.5
C29 C30 H30C 109.5
H30A C30 H30C 109.5
H30B C30 H30C 109.5
C29 C31 H31A 109.5
C29 C31 H31B 109.5
H31A C31 H31B 109.5
C29 C31 H31C 109.5
H31A C31 H31C 109.5
H31B C31 H31C 109.5
C24 C32 C29 114.0(4)
C24 C32 H32A 108.7
C29 C32 H32A 108.7
C24 C32 H32B 108.7
C29 C32 H32B 108.7
H32A C32 H32B 107.6
C38 C33 C34 119.1(5)
C38 C33 H33 120.5
C34 C33 H33 120.5
C35 C34 C33 120.2(6)
C35 C34 H34 119.9
C33 C34 H34 119.9
C36 C35 C34 120.1(6)
C36 C35 H35 119.9
C34 C35 H35 119.9
C35 C36 C37 120.2(6)
C35 C36 H36 119.9
C37 C36 H36 119.9
C36 C37 C38 121.2(6)
C36 C37 H37 119.4
C38 C37 H37 119.4
C33 C38 C37 119.3(5)
C33 C38 C39 121.9(5)
C37 C38 C39 118.8(5)
O7 C39 O8 122.3(5)
O7 C39 C38 122.9(5)
O8 C39 C38 114.3(4)
O8 C40 C48 105.6(4)
O8 C40 C41 109.0(4)
C48 C40 C41 110.0(4)
O8 C40 H40 110.7
C48 C40 H40 110.7
C41 C40 H40 110.7
C40 C41 C42 113.2(4)
C40 C41 H41A 108.9
C42 C41 H41A 108.9
C40 C41 H41B 108.9
C42 C41 H41B 108.9
H41A C41 H41B 107.8
N3 C42 C43 109.5(5)
N3 C42 C44 107.9(4)
C43 C42 C44 110.6(4)
N3 C42 C41 109.1(4)
C43 C42 C41 111.4(4)
C44 C42 C41 108.3(5)
C42 C43 H43A 109.5
C42 C43 H43B 109.5
H43A C43 H43B 109.5
C42 C43 H43C 109.5
H43A C43 H43C 109.5
H43B C43 H43C 109.5
C42 C44 H44A 109.5
C42 C44 H44B 109.5
H44A C44 H44B 109.5
C42 C44 H44C 109.5
H44A C44 H44C 109.5
H44B C44 H44C 109.5
N3 C45 C47 108.1(4)
N3 C45 C48 110.2(5)
C47 C45 C48 108.1(5)
N3 C45 C46 108.9(5)
C47 C45 C46 109.7(5)
C48 C45 C46 111.8(5)
C45 C46 H46A 109.5
C45 C46 H46B 109.5
H46A C46 H46B 109.5
C45 C46 H46C 109.5
H46A C46 H46C 109.5
H46B C46 H46C 109.5
C45 C47 H47A 109.5
C45 C47 H47B 109.5
H47A C47 H47B 109.5
C45 C47 H47C 109.5
H47A C47 H47C 109.5
H47B C47 H47C 109.5
C40 C48 C45 113.1(4)
C40 C48 H48A 109.0
C45 C48 H48A 109.0
C40 C48 H48B 109.0
C45 C48 H48B 109.0
H48A C48 H48B 107.8
C54 C49 C50 119.8(5)
C54 C49 H49 120.1
C50 C49 H49 120.1
C51 C50 C49 121.2(6)
C51 C50 H50 119.4
C49 C50 H50 119.4
C50 C51 C52 119.6(6)
C50 C51 H51 120.2
C52 C51 H51 120.2
C51 C52 C53 120.0(5)
C51 C52 H52 120.0
C53 C52 H52 120.0
C52 C53 C54 120.6(5)
C52 C53 H53 119.7
C54 C53 H53 119.7
C49 C54 C53 118.8(5)
C49 C54 C55 121.8(4)
C53 C54 C55 119.4(4)
O10 C55 O11 120.9(5)
O10 C55 C54 123.8(5)
O11 C55 C54 115.3(4)
O11 C56 C64 108.2(4)
O11 C56 C57 105.4(4)
C64 C56 C57 109.9(4)
O11 C56 H56 111.1
C64 C56 H56 111.1
C57 C56 H56 111.1
C56 C57 C58 112.8(4)
C56 C57 H57A 109.0
C58 C57 H57A 109.0
C56 C57 H57B 109.0
C58 C57 H57B 109.0
H57A C57 H57B 107.8
N4 C58 C57 109.0(4)
N4 C58 C59 110.5(5)
C57 C58 C59 112.0(5)
N4 C58 C60 107.3(4)
C57 C58 C60 108.6(5)
C59 C58 C60 109.2(5)
C58 C59 H59A 109.5
C58 C59 H59B 109.5
H59A C59 H59B 109.5
C58 C59 H59C 109.5
H59A C59 H59C 109.5
H59B C59 H59C 109.5
C58 C60 H60A 109.5
C58 C60 H60B 109.5
H60A C60 H60B 109.5
C58 C60 H60C 109.5
H60A C60 H60C 109.5
H60B C60 H60C 109.5
N4 C61 C63 107.7(4)
N4 C61 C62 108.6(4)
C63 C61 C62 109.9(5)
N4 C61 C64 109.5(4)
C63 C61 C64 109.7(5)
C62 C61 C64 111.5(4)
C61 C62 H62A 109.5
C61 C62 H62B 109.5
H62A C62 H62B 109.5
C61 C62 H62C 109.5
H62A C62 H62C 109.5
H62B C62 H62C 109.5
C61 C63 H63A 109.5
C61 C63 H63B 109.5
H63A C63 H63B 109.5
C61 C63 H63C 109.5
H63A C63 H63C 109.5
H63B C63 H63C 109.5
C56 C64 C61 114.0(4)
C56 C64 H64A 108.7
C61 C64 H64A 108.7
C56 C64 H64B 108.7
C61 C64 H64B 108.7
H64A C64 H64B 107.6
O3 N1 C10 116.4(4)
O3 N1 C13 115.3(4)
C10 N1 C13 123.8(4)
O6 N2 C29 115.8(4)
O6 N2 C26 116.0(4)
C29 N2 C26 124.0(4)
O9 N3 C45 116.3(4)
O9 N3 C42 115.6(4)
C45 N3 C42 123.8(4)
O12 N4 C58 115.7(4)
O12 N4 C61 116.5(4)
C58 N4 C61 123.7(4)
C7 O2 C8 120.1(4)
C23 O5 C24 119.1(4)
C39 O8 C40 120.0(4)
C55 O11 C56 120.0(4)

loop_
_geom_bond_atom_site_label_1
_geom_bond_atom_site_label_2
_geom_bond_distance
C1 C2 1.373(8)
C1 C6 1.384(7)
C1 H1 0.9300
C2 C3 1.376(9)
C2 H2 0.9300
C3 C4 1.354(10)
C3 H3 0.9300
C4 C5 1.377(9)
C4 H4 0.9300
C5 C6 1.374(7)
C5 H5 0.9300
C6 C7 1.454(7)
C7 O1 1.214(6)
C7 O2 1.317(6)
C8 O2 1.466(6)
C8 C16 1.485(8)
C8 C9 1.490(7)
C8 H8 0.9800
C9 C10 1.518(7)
C9 H9A 0.9700
C9 H9B 0.9700
C10 N1 1.489(7)
C10 C12 1.531(8)
C10 C11 1.539(8)
C11 H11A 0.9600
C11 H11B 0.9600
C11 H11C 0.9600
C12 H12A 0.9600
C12 H12B 0.9600
C12 H12C 0.9600
C13 N1 1.493(7)
C13 C14 1.515(8)
C13 C16 1.535(8)
C13 C15 1.536(8)
C14 H14A 0.9600
C14 H14B 0.9600
C14 H14C 0.9600
C15 H15A 0.9600
C15 H15B 0.9600
C15 H15C 0.9600
C16 H16A 0.9700
C16 H16B 0.9700
C17 C22 1.381(7)
C17 C18 1.392(7)
C17 H17 0.9300
C18 C19 1.365(8)
C18 H18 0.9300
C19 C20 1.360(9)
C19 H19 0.9300
C20 C21 1.380(8)
C20 H20 0.9300
C21 C22 1.380(7)
C21 H21 0.9300
C22 C23 1.475(7)
C23 O4 1.202(7)
C23 O5 1.310(6)
C24 O5 1.465(6)
C24 C25 1.500(7)
C24 C32 1.512(7)
C24 H24 0.9800
C25 C26 1.517(7)
C25 H25A 0.9700
C25 H25B 0.9700
C26 N2 1.501(6)
C26 C28 1.513(8)
C26 C27 1.530(8)
C27 H27A 0.9600
C27 H27B 0.9600
C27 H27C 0.9600
C28 H28A 0.9600
C28 H28B 0.9600
C28 H28C 0.9600
C29 N2 1.495(6)
C29 C31 1.520(7)
C29 C32 1.528(7)
C29 C30 1.530(7)
C30 H30A 0.9600
C30 H30B 0.9600
C30 H30C 0.9600
C31 H31A 0.9600
C31 H31B 0.9600
C31 H31C 0.9600
C32 H32A 0.9700
C32 H32B 0.9700
C33 C38 1.373(7)
C33 C34 1.389(8)
C33 H33 0.9300
C34 C35 1.375(9)
C34 H34 0.9300
C35 C36 1.345(10)
C35 H35 0.9300
C36 C37 1.361(9)
C36 H36 0.9300
C37 C38 1.374(7)
C37 H37 0.9300
C38 C39 1.492(7)
C39 O7 1.178(6)
C39 O8 1.283(6)
C40 O8 1.449(6)
C40 C48 1.495(7)
C40 C41 1.504(7)
C40 H40 0.9800
C41 C42 1.530(7)
C41 H41A 0.9700
C41 H41B 0.9700
C42 N3 1.487(7)
C42 C43 1.521(7)
C42 C44 1.529(8)
C43 H43A 0.9600
C43 H43B 0.9600
C43 H43C 0.9600
C44 H44A 0.9600
C44 H44B 0.9600
C44 H44C 0.9600
C45 N3 1.478(7)
C45 C47 1.521(8)
C45 C48 1.529(8)
C45 C46 1.542(9)
C46 H46A 0.9600
C46 H46B 0.9600
C46 H46C 0.9600
C47 H47A 0.9600
C47 H47B 0.9600
C47 H47C 0.9600
C48 H48A 0.9700
C48 H48B 0.9700
C49 C54 1.361(7)
C49 C50 1.391(8)
C49 H49 0.9300
C50 C51 1.349(8)
C50 H50 0.9300
C51 C52 1.361(8)
C51 H51 0.9300
C52 C53 1.382(7)
C52 H52 0.9300
C53 C54 1.382(7)
C53 H53 0.9300
C54 C55 1.484(7)
C55 O10 1.134(7)
C55 O11 1.275(6)
C56 O11 1.468(6)
C56 C64 1.483(8)
C56 C57 1.511(7)
C56 H56 0.9800
C57 C58 1.527(7)
C57 H57A 0.9700
C57 H57B 0.9700
C58 N4 1.486(7)
C58 C59 1.533(8)
C58 C60 1.536(8)
C59 H59A 0.9600
C59 H59B 0.9600
C59 H59C 0.9600
C60 H60A 0.9600
C60 H60B 0.9600
C60 H60C 0.9600
C61 N4 1.488(6)
C61 C63 1.520(8)
C61 C62 1.528(7)
C61 C64 1.532(7)
C62 H62A 0.9600
C62 H62B 0.9600
C62 H62C 0.9600
C63 H63A 0.9600
C63 H63B 0.9600
C63 H63C 0.9600
C64 H64A 0.9700
C64 H64B 0.9700
N1 O3 1.286(6)
N2 O6 1.286(6)
N3 O9 1.279(6)
N4 O12 1.271(5)
